data_7119545
loop_
_publ_author_name
'Hill, Anthony F.'
'Kong, Richard Y.'

_publ_section_title
;
 An anionic nucleophilic d(4) carbyne complex.
;
_journal_issue 12
_journal_name_full 'Chemical communications (Cambridge, England)'
_journal_page_first 2032
_journal_page_last 2035
_journal_paper_doi 10.1039/c6cc09718a
_journal_volume 53
_journal_year 2017
_chemical_formula_moiety 'C39 H62 O2 P2 Te W'
_chemical_formula_sum 'C39 H62 O2 P2 Te W'
_chemical_formula_weight 936.27
_chemical_name_systematic
;
 ?
;
_space_group_crystal_system monoclinic
_space_group_IT_number 14
_space_group_name_Hall '-P 2yn'
_space_group_name_H-M_alt 'P 1 21/n 1'
_symmetry_space_group_name_Hall '-P 2yn'
_symmetry_space_group_name_H-M 'P 1 21/n 1'
_atom_sites_solution_hydrogens geom
_atom_sites_solution_primary iterative
_audit_creation_date 2016-09-28
_audit_creation_method
;
Olex2 1.2
(compiled 2016.09.09 svn.r3337 for OlexSys, GUI svn.r5227)
;
_audit_update_record
;
2016-11-08 deposited with the CCDC.
2016-12-15 downloaded from the CCDC.
;
_cell_angle_alpha 90
_cell_angle_beta 100.1600(11)
_cell_angle_gamma 90
_cell_formula_units_Z 4
_cell_length_a 10.62715(11)
_cell_length_b 15.6401(2)
_cell_length_c 24.3392(3)
_cell_measurement_reflns_used 19436
_cell_measurement_temperature 150.00(10)
_cell_measurement_theta_max 73.6020
_cell_measurement_theta_min 3.3500
_cell_volume 3981.97(8)
_computing_cell_refinement 'CrysAlisPro 1.171.38.43 (Rigaku OD, 2015)'
_computing_data_collection 'CrysAlisPro 1.171.38.43 (Rigaku OD, 2015)'
_computing_data_reduction 'CrysAlisPro 1.171.38.43 (Rigaku OD, 2015)'
_computing_molecular_graphics 'Olex2 (Dolomanov et al., 2009)'
_computing_publication_material 'Olex2 (Dolomanov et al., 2009)'
_computing_structure_refinement 'ShelXL (Sheldrick, 2015)'
_computing_structure_solution 'olex2.solve (Bourhis et al., 2015)'
_diffrn_ambient_environment N~2~
_diffrn_ambient_temperature 150.00(10)
_diffrn_detector 'CCD plate'
_diffrn_detector_area_resol_mean 8.1297
_diffrn_detector_type EosS2
_diffrn_measured_fraction_theta_full 1.000
_diffrn_measured_fraction_theta_max 0.995
_diffrn_measurement_details
;
List of Runs (angles in degrees, time in seconds):

  # Type    Start    End  Width  t~exp~   \w     \q     \k     \f   Frames
#--------------------------------------------------------------------------
  1  \w   -104.00 -20.00   1.00    1.04    --  -37.20 -57.00 120.00   84
  2  \w     23.00  91.00   1.00    1.04    --   37.20-125.00 120.00   68
  3  \w    -30.00  54.00   1.00    1.04    --   37.20 -57.00 -60.00   84
  4  \w      8.00 109.00   1.00    1.04    --   37.20  19.00 -90.00  101
  5  \w    -32.00 106.00   1.00    1.04    --   37.20   0.00-120.00  138
  6  \w     23.00  91.00   1.00    1.04    --   37.20-125.00  90.00   68
  7  \w    -34.00  67.00   1.00    1.04    --   37.20 -19.00  60.00  101
  8  \w      3.00  29.00   1.00    1.04    --   37.20  91.00-179.89   26
  9  \w    100.00 178.00   1.00    4.18    --  111.00 111.00-180.00   78
 10  \w     44.00 131.00   1.00    4.18    --  111.00 -64.00 -90.00   87
 11  \w     94.00 178.00   1.00    4.18    --  111.00  50.00  90.00   84
 12  \w     42.00 146.00   1.00    4.18    --  111.00 -92.00  30.00  104
 13  \w     94.00 178.00   1.00    4.18    --  111.00  50.00 120.00   84
 14  \w     94.00 178.00   1.00    4.18    --  111.00  50.00  60.00   84
 15  \w     65.00 178.00   1.00    4.18    --  111.00  12.00  30.00  113
 16  \w     86.00 178.00   1.00    4.18    --  111.00  25.00-180.00   92
 17  \w    100.00 178.00   1.00    4.18    --  111.00 111.00 -30.00   78
 18  \w     47.00 114.00   1.00    4.18    --  111.00-111.00 -30.00   67
 19  \w     42.00 136.00   1.00    4.18    --  111.00 -25.00 150.00   94
 20  \w     47.00  74.00   1.00    4.18    --  111.00 -77.00 -90.00   27
 21  \w     85.00 123.00   1.00    4.18    --  111.00 -77.00 -90.00   38
 22  \w     95.00 122.00   1.00    4.18    --  111.00  34.00-150.77   27
 23  \w    136.00 176.00   1.00    4.18    --  111.00  34.00-150.77   40
 24  \w     44.00 126.00   1.00    4.18    --  111.00 -64.00 120.00   82
 25  \w     54.00 125.00   1.00    4.18    --  111.00 -38.00-150.00   71
 26  \w    124.00 175.00   1.00    4.18    --  111.00  25.00 150.00   51
 27  \w     87.00 112.00   1.00    4.18    --  111.00  77.00  30.00   25
 28  \w    118.00 145.00   1.00    4.18    --  111.00  31.00 107.61   27
 29  \w     68.00  95.00   1.00    4.18    --  111.00 -77.00-180.00   27
 30  \w    100.00 125.00   1.00    4.18    --  111.00 -77.00-180.00   25
 31  \w     49.00  86.00   1.00    4.18    --  111.00 -77.00 -60.00   37
 32  \w    115.00 142.00   1.00    4.18    --  111.00 111.00-150.00   27
 33  \w     43.00 115.00   1.00    4.18    --  111.00 -25.00 -60.00   72
;
_diffrn_measurement_device 'four-circle diffractometer'
_diffrn_measurement_device_type 'SuperNova, Dual, Cu at zero, EosS2'
_diffrn_measurement_method '\w scans'
_diffrn_orient_matrix_type 'CrysAlisPro convention (1999,Acta A55,543-557)'
_diffrn_orient_matrix_UB_11 -0.0886764000
_diffrn_orient_matrix_UB_12 -0.0775459000
_diffrn_orient_matrix_UB_13 0.0016529000
_diffrn_orient_matrix_UB_21 0.0379222000
_diffrn_orient_matrix_UB_22 -0.0032055000
_diffrn_orient_matrix_UB_23 0.0640550000
_diffrn_orient_matrix_UB_31 -0.1113002000
_diffrn_orient_matrix_UB_32 0.0606892000
_diffrn_orient_matrix_UB_33 0.0054000000
_diffrn_radiation_monochromator mirror
_diffrn_radiation_probe x-ray
_diffrn_radiation_type CuK\a
_diffrn_radiation_wavelength 1.54184
_diffrn_reflns_av_R_equivalents 0.0428
_diffrn_reflns_av_unetI/netI 0.0301
_diffrn_reflns_Laue_measured_fraction_full 1.000
_diffrn_reflns_Laue_measured_fraction_max 0.995
_diffrn_reflns_limit_h_max 11
_diffrn_reflns_limit_h_min -13
_diffrn_reflns_limit_k_max 19
_diffrn_reflns_limit_k_min -18
_diffrn_reflns_limit_l_max 30
_diffrn_reflns_limit_l_min -30
_diffrn_reflns_number 41443
_diffrn_reflns_point_group_measured_fraction_full 1.000
_diffrn_reflns_point_group_measured_fraction_max 0.995
_diffrn_reflns_theta_full 67.684
_diffrn_reflns_theta_max 73.984
_diffrn_reflns_theta_min 3.375
_diffrn_source 'micro-focus sealed X-ray tube'
_diffrn_source_type 'SuperNova (Cu) X-ray Source'
_exptl_absorpt_coefficient_mu 12.026
_exptl_absorpt_correction_T_max 0.33411
_exptl_absorpt_correction_T_min 0.25367
_exptl_absorpt_correction_type multi-scan
_exptl_absorpt_process_details
;
CrysAlisPro 1.171.38.43 (Rigaku Oxford Diffraction, 2015)
Spherical absorption correction
 using equivalent radius and absorption coefficient.
Empirical absorption correction using spherical harmonics,
 implemented in SCALE3 ABSPACK scaling algorithm.
;
_exptl_crystal_colour 'clear orange'
_exptl_crystal_colour_lustre clear
_exptl_crystal_colour_primary orange
_exptl_crystal_density_diffrn 1.562
_exptl_crystal_description prism
_exptl_crystal_F_000 1872
_exptl_crystal_size_max 0.315
_exptl_crystal_size_mid 0.233
_exptl_crystal_size_min 0.049
_refine_diff_density_max 1.756
_refine_diff_density_min -1.125
_refine_diff_density_rms 0.126
_refine_ls_extinction_method none
_refine_ls_goodness_of_fit_ref 1.042
_refine_ls_hydrogen_treatment constr
_refine_ls_matrix_type full
_refine_ls_number_parameters 409
_refine_ls_number_reflns 8049
_refine_ls_number_restraints 0
_refine_ls_restrained_S_all 1.042
_refine_ls_R_factor_all 0.0391
_refine_ls_R_factor_gt 0.0356
_refine_ls_shift/su_max 0.003
_refine_ls_shift/su_mean 0.000
_refine_ls_structure_factor_coef Fsqd
_refine_ls_weighting_details 'w=1/[\s^2^(Fo^2^)+(0.0538P)^2^+8.3595P] where P=(Fo^2^+2Fc^2^)/3'
_refine_ls_weighting_scheme calc
_refine_ls_wR_factor_gt 0.0936
_refine_ls_wR_factor_ref 0.0975
_reflns_Friedel_coverage 0.000
_reflns_number_gt 7401
_reflns_number_total 8049
_reflns_threshold_expression 'I > 2\s(I)'
_cod_data_source_file c6cc09718a2.cif
_cod_data_source_block Compound_3c
_cod_depositor_comments 'Adding full bibliography for 7119543--7119548.cif.'
_cod_original_cell_volume 3981.98(9)
_cod_database_code 7119545
_shelxl_version_number 2013-3
_chemical_oxdiff_formula 'C39 H62 O2 P2 Te W'
_shelx_space_group_comment
;
The symmetry employed for this shelxl refinement is uniquely defined
by the following loop, which should always be used as a source of
symmetry information in preference to the above space-group names.
They are only intended as comments.
;
_reflns_odcompleteness_completeness 98.63
_reflns_odcompleteness_iscentric 1
_reflns_odcompleteness_theta 74.33
_olex2_refinement_description
;
1. Fixed Uiso
 At 1.2 times of:
  All C(H) groups, All C(H,H) groups
 At 1.5 times of:
  All C(H,H,H) groups
2.a Ternary CH refined with riding coordinates:
 C16(H10), C10(H18), C22(H4), C28(H0AA)
2.b Secondary CH2 refined with riding coordinates:
 C18(H7a,H7b), C15(H9a,H9b), C21(H12a,H12b), C20(H13a,H13b), C17(H32a,H32b),
 C19(H35a,H35b), C12(H37a,H37b), C11(H42a,H42b), C13(H45a,H45b), C14(H51a,H51b),
  C27(H5a,H5b), C8(H6a,H6b), C29(H1Ab,H1Aa), C9(H11a,H11b), C33(H2Aa,H2Ab),
 C23(H16a,H16b), C30(H17a,H17b), C24(H5Aa,H5Ab), C32(H19a,H19b), C31(H20a,H20b),
  C26(H21a,H21b), C25(H22a,H22b)
2.c Aromatic/amide H refined with riding coordinates:
 C38(H25), C39(H33), C35(H44), C37(H50), C36(H61)
2.d Idealised Me refined as rotating group:
 C5(H4Aa,H4Ab,H4Ac), C3(H15a,H15b,H15c), C4(H23a,H23b,H23c)
;
_olex2_submission_special_instructions 'No special instructions were received'
_oxdiff_exptl_absorpt_empirical_details
;
Empirical correction (ABSPACK) includes:
- Absorption correction using spherical harmonics
- Frame scaling
;
_oxdiff_exptl_absorpt_empirical_full_max 2.926
_oxdiff_exptl_absorpt_empirical_full_min 0.697

loop_
_space_group_symop_operation_xyz
'x, y, z'
'-x+1/2, y+1/2, -z+1/2'
'-x, -y, -z'
'x-1/2, -y-1/2, z-1/2'

loop_
_atom_site_label
_atom_site_type_symbol
_atom_site_fract_x
_atom_site_fract_y
_atom_site_fract_z
_atom_site_U_iso_or_equiv
_atom_site_adp_type
_atom_site_occupancy
_atom_site_site_symmetry_order
_atom_site_calc_flag
_atom_site_refinement_flags_posn
W1 W 0.42819(2) 0.30106(2) 0.70609(2) 0.02758(7) Uani 1 1 d .
Te2 Te 0.67633(2) 0.38306(2) 0.70438(2) 0.03486(8) Uani 1 1 d .
P3 P 0.54593(9) 0.22328(7) 0.79189(4) 0.02778(19) Uani 1 1 d .
P4 P 0.48570(9) 0.15862(7) 0.66376(4) 0.0290(2) Uani 1 1 d .
C7 C 0.8056(4) 0.1486(3) 0.5831(2) 0.0391(10) Uani 1 1 d .
H7A H 0.8964 0.1510 0.5981 0.047 Uiso 1 1 calc R
H7B H 0.7879 0.0937 0.5649 0.047 Uiso 1 1 calc R
C9 C 0.2572(4) 0.1279(3) 0.58587(19) 0.0378(9) Uani 1 1 d .
H9A H 0.2332 0.1854 0.5949 0.045 Uiso 1 1 calc R
H9B H 0.3016 0.1314 0.5544 0.045 Uiso 1 1 calc R
C10 C 0.5867(4) 0.1548(3) 0.60843(16) 0.0312(8) Uani 1 1 d .
H10 H 0.5671 0.1013 0.5877 0.037 Uiso 1 1 calc R
C12 C 0.5541(4) 0.2287(3) 0.56690(17) 0.0358(9) Uani 1 1 d .
H12A H 0.4632 0.2279 0.5520 0.043 Uiso 1 1 calc R
H12B H 0.5740 0.2826 0.5862 0.043 Uiso 1 1 calc R
C13 C 0.6292(5) 0.2217(4) 0.51884(19) 0.0432(10) Uani 1 1 d .
H13A H 0.6036 0.1702 0.4976 0.052 Uiso 1 1 calc R
H13B H 0.6091 0.2703 0.4941 0.052 Uiso 1 1 calc R
C14 C 0.6433(4) 0.4659(3) 0.63377(18) 0.0345(9) Uani 1 1 d .
C18 C 0.3465(4) 0.0894(3) 0.63616(17) 0.0320(8) Uani 1 1 d .
H18 H 0.2960 0.0848 0.6661 0.038 Uiso 1 1 calc R
C25 C 0.7038(6) 0.5164(4) 0.5484(2) 0.0489(12) Uani 1 1 d .
H25 H 0.7558 0.5117 0.5215 0.059 Uiso 1 1 calc R
C32 C 0.7308(4) 0.1554(3) 0.63137(18) 0.0346(9) Uani 1 1 d .
H32A H 0.7537 0.2078 0.6520 0.042 Uiso 1 1 calc R
H32B H 0.7524 0.1076 0.6567 0.042 Uiso 1 1 calc R
C33 C 0.7195(5) 0.4597(3) 0.5932(2) 0.0408(10) Uani 1 1 d .
H33 H 0.7818 0.4174 0.5960 0.049 Uiso 1 1 calc R
C35 C 0.7722(4) 0.2192(3) 0.5402(2) 0.0407(10) Uani 1 1 d .
H35A H 0.8000 0.2738 0.5570 0.049 Uiso 1 1 calc R
H35B H 0.8168 0.2096 0.5093 0.049 Uiso 1 1 calc R
C37 C 0.2605(4) -0.0578(3) 0.6062(2) 0.0404(10) Uani 1 1 d .
H37A H 0.2848 -0.1146 0.5961 0.048 Uiso 1 1 calc R
H37B H 0.2174 -0.0630 0.6380 0.048 Uiso 1 1 calc R
C42 C 0.3810(4) -0.0026(3) 0.62233(19) 0.0365(9) Uani 1 1 d .
H42A H 0.4356 -0.0275 0.6545 0.044 Uiso 1 1 calc R
H42B H 0.4282 -0.0017 0.5917 0.044 Uiso 1 1 calc R
C44 C 0.5527(5) 0.5305(3) 0.6295(2) 0.0468(11) Uani 1 1 d .
H44 H 0.5027 0.5367 0.6570 0.056 Uiso 1 1 calc R
C45 C 0.1695(5) -0.0183(4) 0.5574(2) 0.0441(11) Uani 1 1 d .
H45A H 0.2089 -0.0194 0.5243 0.053 Uiso 1 1 calc R
H45B H 0.0917 -0.0519 0.5497 0.053 Uiso 1 1 calc R
C50 C 0.6118(6) 0.5792(4) 0.5435(2) 0.0510(12) Uani 1 1 d .
H50 H 0.6003 0.6166 0.5133 0.061 Uiso 1 1 calc R
C51 C 0.1370(4) 0.0732(4) 0.5701(2) 0.0461(11) Uani 1 1 d .
H51A H 0.0894 0.0735 0.6006 0.055 Uiso 1 1 calc R
H51B H 0.0830 0.0977 0.5377 0.055 Uiso 1 1 calc R
C61 C 0.5369(5) 0.5858(4) 0.5844(3) 0.0539(13) Uani 1 1 d .
H61 H 0.4746 0.6281 0.5815 0.065 Uiso 1 1 calc R
C3 C 0.2618(4) 0.2779(3) 0.70989(17) 0.0328(8) Uani 1 1 d .
C4 C 0.4336(4) 0.1601(3) 0.82718(17) 0.0331(8) Uani 1 1 d .
H4 H 0.3699 0.1348 0.7976 0.040 Uiso 1 1 calc R
C5 C 0.3613(4) 0.2204(3) 0.86043(19) 0.0367(9) Uani 1 1 d .
H5A H 0.4214 0.2476 0.8899 0.044 Uiso 1 1 calc R
H5B H 0.3196 0.2648 0.8359 0.044 Uiso 1 1 calc R
C6 C 0.5687(4) 0.0890(3) 0.72095(17) 0.0324(8) Uani 1 1 d .
H6A H 0.5058 0.0560 0.7363 0.039 Uiso 1 1 calc R
H6B H 0.6239 0.0492 0.7059 0.039 Uiso 1 1 calc R
C0AA C 0.6509(4) 0.2762(3) 0.85129(16) 0.0320(8) Uani 1 1 d .
H0AA H 0.6452 0.2419 0.8845 0.038 Uiso 1 1 calc R
C3AA C 0.1212(4) 0.2791(3) 0.71021(19) 0.0360(9) Uani 1 1 d .
C1AA C 0.6030(4) 0.3662(3) 0.86269(19) 0.0378(9) Uani 1 1 d .
H1AB H 0.6132 0.4040 0.8322 0.045 Uiso 1 1 calc R
H1AA H 0.5129 0.3638 0.8649 0.045 Uiso 1 1 calc R
C11 C 0.6484(4) 0.1418(3) 0.76734(17) 0.0317(8) Uani 1 1 d .
H11A H 0.7182 0.1693 0.7533 0.038 Uiso 1 1 calc R
H11B H 0.6845 0.1048 0.7981 0.038 Uiso 1 1 calc R
C2AA C 0.7924(4) 0.2800(3) 0.84709(19) 0.0395(10) Uani 1 1 d .
H2AA H 0.8031 0.3142 0.8149 0.047 Uiso 1 1 calc R
H2AB H 0.8233 0.2228 0.8418 0.047 Uiso 1 1 calc R
C4AA C 0.0505(5) 0.3057(4) 0.6525(2) 0.0473(12) Uani 1 1 d .
H4AA H 0.0795 0.3611 0.6434 0.071 Uiso 1 1 calc GR
H4AB H -0.0397 0.3077 0.6527 0.071 Uiso 1 1 calc GR
H4AC H 0.0673 0.2649 0.6252 0.071 Uiso 1 1 calc GR
C15 C 0.0760(5) 0.1891(4) 0.7240(2) 0.0488(12) Uani 1 1 d .
H15A H 0.0958 0.1490 0.6969 0.073 Uiso 1 1 calc GR
H15B H -0.0147 0.1899 0.7231 0.073 Uiso 1 1 calc GR
H15C H 0.1187 0.1725 0.7605 0.073 Uiso 1 1 calc GR
C16 C 0.4944(5) 0.0866(3) 0.8636(2) 0.0430(10) Uani 1 1 d .
H16A H 0.5607 0.1088 0.8926 0.052 Uiso 1 1 calc R
H16B H 0.5339 0.0471 0.8410 0.052 Uiso 1 1 calc R
C17 C 0.6777(5) 0.4014(3) 0.9170(2) 0.0434(10) Uani 1 1 d .
H17A H 0.6654 0.3646 0.9478 0.052 Uiso 1 1 calc R
H17B H 0.6463 0.4579 0.9239 0.052 Uiso 1 1 calc R
C5AA C 0.3943(6) 0.0387(4) 0.8905(2) 0.0518(12) Uani 1 1 d .
H5AA H 0.3345 0.0102 0.8616 0.062 Uiso 1 1 calc R
H5AB H 0.4368 -0.0048 0.9156 0.062 Uiso 1 1 calc R
C19 C 0.8713(5) 0.3193(4) 0.9001(2) 0.0445(11) Uani 1 1 d .
H19A H 0.8703 0.2807 0.9312 0.053 Uiso 1 1 calc R
H19B H 0.9593 0.3255 0.8949 0.053 Uiso 1 1 calc R
C20 C 0.8205(5) 0.4062(4) 0.9140(2) 0.0471(11) Uani 1 1 d .
H20A H 0.8334 0.4473 0.8856 0.057 Uiso 1 1 calc R
H20B H 0.8677 0.4258 0.9495 0.057 Uiso 1 1 calc R
C21 C 0.2608(5) 0.1714(4) 0.8861(2) 0.0458(11) Uani 1 1 d .
H21A H 0.2194 0.2102 0.9084 0.055 Uiso 1 1 calc R
H21B H 0.1960 0.1489 0.8566 0.055 Uiso 1 1 calc R
C22 C 0.3218(6) 0.0981(4) 0.9226(2) 0.0535(13) Uani 1 1 d .
H22A H 0.3798 0.1211 0.9544 0.064 Uiso 1 1 calc R
H22B H 0.2558 0.0662 0.9366 0.064 Uiso 1 1 calc R
C23 C 0.0915(5) 0.3439(4) 0.7542(3) 0.0604(16) Uani 1 1 d .
H23A H 0.1344 0.3268 0.7906 0.091 Uiso 1 1 calc GR
H23B H 0.0010 0.3456 0.7537 0.091 Uiso 1 1 calc GR
H23C H 0.1207 0.3997 0.7458 0.091 Uiso 1 1 calc GR
O1 O 0.3204(4) 0.3808(3) 0.58828(14) 0.0493(9) Uani 1 1 d .
O2 O 0.3749(4) 0.4774(2) 0.76243(17) 0.0522(9) Uani 1 1 d .
C6AA C 0.3631(4) 0.3520(3) 0.63060(18) 0.0340(9) Uani 1 1 d .
C7AA C 0.3989(4) 0.4137(3) 0.74305(19) 0.0373(9) Uani 1 1 d .

loop_
_atom_site_aniso_label
_atom_site_aniso_U_11
_atom_site_aniso_U_22
_atom_site_aniso_U_33
_atom_site_aniso_U_23
_atom_site_aniso_U_13
_atom_site_aniso_U_12
W1 0.02423(10) 0.03608(12) 0.02300(10) 0.00110(6) 0.00570(7) 0.00297(6)
Te2 0.02953(14) 0.04189(16) 0.03298(14) 0.00550(11) 0.00499(10) 0.00044(10)
P3 0.0277(4) 0.0335(5) 0.0217(4) 0.0001(4) 0.0033(3) 0.0014(4)
P4 0.0251(4) 0.0387(5) 0.0228(4) -0.0004(4) 0.0034(3) 0.0011(4)
C7 0.030(2) 0.048(3) 0.041(2) -0.001(2) 0.0111(17) 0.0050(18)
C9 0.033(2) 0.046(3) 0.032(2) -0.0034(18) 0.0012(17) 0.0027(18)
C10 0.0284(19) 0.040(2) 0.0258(18) -0.0020(16) 0.0053(14) 0.0026(16)
C12 0.034(2) 0.048(3) 0.0277(19) 0.0050(18) 0.0105(16) 0.0056(18)
C13 0.040(2) 0.063(3) 0.029(2) 0.002(2) 0.0118(18) 0.003(2)
C14 0.033(2) 0.040(2) 0.032(2) 0.0026(17) 0.0071(16) -0.0007(17)
C18 0.0275(18) 0.042(2) 0.0261(18) -0.0005(16) 0.0032(14) 0.0000(16)
C25 0.063(3) 0.053(3) 0.035(2) -0.008(2) 0.021(2) -0.008(2)
C32 0.0268(19) 0.043(2) 0.034(2) 0.0014(18) 0.0057(16) 0.0050(16)
C33 0.042(2) 0.042(2) 0.040(2) -0.0030(19) 0.0140(19) 0.0007(19)
C35 0.035(2) 0.051(3) 0.039(2) -0.002(2) 0.0155(18) -0.0011(19)
C37 0.038(2) 0.046(3) 0.038(2) -0.0053(19) 0.0073(18) -0.0106(19)
C42 0.031(2) 0.043(2) 0.035(2) 0.0000(18) 0.0044(16) -0.0016(17)
C44 0.043(2) 0.052(3) 0.050(3) 0.013(2) 0.021(2) 0.010(2)
C45 0.037(2) 0.060(3) 0.035(2) -0.010(2) 0.0053(18) -0.010(2)
C50 0.063(3) 0.053(3) 0.037(2) 0.011(2) 0.008(2) -0.006(2)
C51 0.029(2) 0.067(3) 0.040(2) -0.011(2) -0.0003(18) 0.002(2)
C61 0.049(3) 0.055(3) 0.061(3) 0.020(3) 0.017(2) 0.012(2)
C3 0.037(2) 0.032(2) 0.0280(18) -0.0016(16) 0.0023(15) 0.0047(16)
C4 0.035(2) 0.037(2) 0.0275(18) 0.0046(16) 0.0073(16) 0.0009(17)
C5 0.040(2) 0.041(2) 0.032(2) 0.0039(18) 0.0130(17) 0.0005(18)
C6 0.0296(19) 0.039(2) 0.0281(19) 0.0018(16) 0.0041(15) 0.0034(16)
C0AA 0.0305(19) 0.041(2) 0.0236(17) -0.0018(16) 0.0031(14) -0.0009(17)
C3AA 0.029(2) 0.042(2) 0.037(2) -0.0063(18) 0.0070(16) 0.0031(17)
C1AA 0.041(2) 0.040(2) 0.033(2) -0.0055(18) 0.0069(17) -0.0017(18)
C11 0.0273(18) 0.038(2) 0.0291(19) 0.0014(16) 0.0016(15) 0.0055(16)
C2AA 0.032(2) 0.051(3) 0.034(2) -0.0003(19) 0.0014(17) 0.0036(19)
C4AA 0.033(2) 0.059(3) 0.049(3) 0.006(2) 0.003(2) 0.004(2)
C15 0.039(2) 0.055(3) 0.052(3) 0.010(2) 0.008(2) -0.003(2)
C16 0.049(3) 0.045(3) 0.035(2) 0.004(2) 0.0082(19) 0.003(2)
C17 0.048(3) 0.045(3) 0.037(2) -0.009(2) 0.0070(19) -0.008(2)
C5AA 0.068(3) 0.046(3) 0.044(3) 0.011(2) 0.016(2) -0.002(2)
C19 0.035(2) 0.057(3) 0.039(2) -0.002(2) -0.0011(18) -0.006(2)
C20 0.045(3) 0.052(3) 0.042(2) -0.006(2) 0.000(2) -0.011(2)
C21 0.047(3) 0.055(3) 0.040(2) 0.005(2) 0.021(2) -0.003(2)
C22 0.068(3) 0.055(3) 0.042(3) 0.012(2) 0.023(2) -0.004(3)
C23 0.034(2) 0.076(4) 0.072(4) -0.033(3) 0.013(2) 0.008(2)
O1 0.0487(19) 0.067(2) 0.0326(17) 0.0117(16) 0.0069(14) 0.0203(17)
O2 0.060(2) 0.0411(19) 0.057(2) -0.0074(17) 0.0148(18) 0.0057(16)
C6AA 0.035(2) 0.038(2) 0.030(2) 0.0039(17) 0.0103(16) 0.0093(17)
C7AA 0.039(2) 0.037(2) 0.037(2) -0.0007(18) 0.0084(17) 0.0009(18)

loop_
_atom_type_symbol
_atom_type_description
_atom_type_scat_dispersion_real
_atom_type_scat_dispersion_imag
_atom_type_scat_source
C C 0.0181 0.0091 'International Tables Vol C Tables 4.2.6.8 and 6.1.1.4'
H H 0.0000 0.0000 'International Tables Vol C Tables 4.2.6.8 and 6.1.1.4'
O O 0.0492 0.0322 'International Tables Vol C Tables 4.2.6.8 and 6.1.1.4'
P P 0.2955 0.4335 'International Tables Vol C Tables 4.2.6.8 and 6.1.1.4'
Te Te -0.1759 6.3531 'International Tables Vol C Tables 4.2.6.8 and 6.1.1.4'
W W -5.4734 5.5774 'International Tables Vol C Tables 4.2.6.8 and 6.1.1.4'

loop_
_exptl_crystal_face_index_h
_exptl_crystal_face_index_k
_exptl_crystal_face_index_l
_exptl_crystal_face_perp_dist
-7 3 3 0.0969
-4 -8 0 0.1243
5 7 -1 0.1082
2 -10 -3 0.0869
0 10 2 0.1204
-1 -1 -15 0.0246
1 1 15 0.0246

loop_
_geom_angle_atom_site_label_1
_geom_angle_atom_site_label_2
_geom_angle_atom_site_label_3
_geom_angle
P3 W1 Te2 84.71(2)
P3 W1 P4 78.33(3)
P4 W1 Te2 95.46(2)
C3 W1 Te2 165.47(14)
C3 W1 P3 101.78(13)
C3 W1 P4 98.58(14)
C3 W1 C6AA 86.82(18)
C3 W1 C7AA 85.66(19)
C6AA W1 Te2 88.81(13)
C6AA W1 P3 168.25(12)
C6AA W1 P4 92.58(13)
C6AA W1 C7AA 90.34(18)
C7AA W1 Te2 80.52(13)
C7AA W1 P3 98.22(13)
C7AA W1 P4 174.98(13)
C14 Te2 W1 104.84(12)
C4 P3 W1 111.58(14)
C0AA P3 W1 124.48(15)
C0AA P3 C4 102.83(19)
C11 P3 W1 107.31(13)
C11 P3 C4 104.2(2)
C11 P3 C0AA 104.63(19)
C10 P4 W1 121.63(15)
C18 P4 W1 114.76(14)
C18 P4 C10 104.06(18)
C18 P4 C6 99.83(19)
C6 P4 W1 108.77(14)
C6 P4 C10 105.30(19)
C35 C7 C32 112.7(4)
C51 C9 C18 110.6(4)
C12 C10 P4 111.1(3)
C32 C10 P4 113.7(3)
C32 C10 C12 109.3(4)
C13 C12 C10 111.2(4)
C35 C13 C12 111.4(4)
C33 C14 Te2 119.9(3)
C33 C14 C44 118.9(4)
C44 C14 Te2 121.1(3)
C9 C18 P4 113.6(3)
C9 C18 C42 109.3(3)
C42 C18 P4 114.8(3)
C50 C25 C33 120.4(5)
C7 C32 C10 109.9(3)
C14 C33 C25 120.6(5)
C13 C35 C7 110.7(4)
C45 C37 C42 110.9(4)
C18 C42 C37 111.2(4)
C61 C44 C14 120.0(5)
C51 C45 C37 111.0(4)
C25 C50 C61 118.8(5)
C45 C51 C9 111.7(4)
C50 C61 C44 121.3(5)
C3AA C3 W1 167.5(4)
C5 C4 P3 109.7(3)
C16 C4 P3 115.2(3)
C16 C4 C5 110.9(4)
C21 C5 C4 110.9(4)
C11 C6 P4 111.3(3)
C1AA C0AA P3 112.1(3)
C2AA C0AA P3 115.4(3)
C2AA C0AA C1AA 109.7(4)
C3 C3AA C4AA 109.2(4)
C3 C3AA C15 109.8(4)
C3 C3AA C23 109.7(4)
C4AA C3AA C15 109.0(4)
C4AA C3AA C23 109.3(4)
C15 C3AA C23 109.8(5)
C17 C1AA C0AA 110.4(4)
C6 C11 P3 109.3(3)
C0AA C2AA C19 111.0(4)
C4 C16 C5AA 111.2(4)
C1AA C17 C20 110.2(4)
C22 C5AA C16 112.0(5)
C20 C19 C2AA 112.4(4)
C19 C20 C17 111.1(4)
C22 C21 C5 111.0(4)
C5AA C22 C21 111.4(4)
O1 C6AA W1 176.8(4)
O2 C7AA W1 175.9(4)

loop_
_geom_bond_atom_site_label_1
_geom_bond_atom_site_label_2
_geom_bond_distance
W1 Te2 2.9393(3)
W1 P3 2.5464(10)
W1 P4 2.5730(11)
W1 C3 1.823(5)
W1 C6AA 2.010(4)
W1 C7AA 2.027(5)
Te2 C14 2.131(4)
P3 C4 1.871(4)
P3 C0AA 1.857(4)
P3 C11 1.843(4)
P4 C10 1.866(4)
P4 C18 1.860(4)
P4 C6 1.863(4)
C7 C32 1.534(6)
C7 C35 1.518(7)
C9 C18 1.534(6)
C9 C51 1.530(6)
C10 C12 1.534(6)
C10 C32 1.534(5)
C12 C13 1.532(6)
C13 C35 1.518(7)
C14 C33 1.385(6)
C14 C44 1.387(7)
C18 C42 1.536(6)
C25 C33 1.393(7)
C25 C50 1.377(8)
C37 C42 1.537(6)
C37 C45 1.524(7)
C44 C61 1.384(7)
C45 C51 1.517(7)
C50 C61 1.384(8)
C3 C3AA 1.496(6)
C4 C5 1.535(6)
C4 C16 1.524(6)
C5 C21 1.534(6)
C6 C11 1.529(6)
C0AA C1AA 1.539(6)
C0AA C2AA 1.527(6)
C3AA C4AA 1.529(7)
C3AA C15 1.543(7)
C3AA C23 1.548(6)
C1AA C17 1.520(6)
C2AA C19 1.537(6)
C16 C5AA 1.538(7)
C17 C20 1.534(7)
C5AA C22 1.510(8)
C19 C20 1.523(8)
C21 C22 1.524(8)
O1 C6AA 1.142(6)
O2 C7AA 1.149(6)

loop_
_exptl_oxdiff_crystal_face_indexfrac_h
_exptl_oxdiff_crystal_face_indexfrac_k
_exptl_oxdiff_crystal_face_indexfrac_l
_exptl_oxdiff_crystal_face_x
_exptl_oxdiff_crystal_face_y
_exptl_oxdiff_crystal_face_z
-6.9969 2.9974 3.0061 0.3930 -0.0824 0.9769
-4.0001 -7.9924 -0.0006 0.9745 -0.1261 -0.0398
4.9996 6.9934 -1.0003 -0.9873 0.1031 -0.1374
1.9973 -9.9906 -3.0053 0.5927 -0.0847 -0.8449
0.0020 9.9906 2.0041 -0.7716 0.0964 0.6169
-1.0004 -0.9951 -14.9936 0.1411 -0.9952 -0.0300
1.0004 0.9951 14.9936 -0.1411 0.9952 0.0300
